data_4085469
loop_
_publ_author_name
'Protchenko, Andrey V.'
'Blake, Matthew P.'
'Schwarz, Andrew D.'
'Jones, Cameron'
'Mountford, Philip'
'Aldridge, Simon'

_publ_section_title
;
 Reactivity of Boryl- and Silyl-Substituted Carbenoids toward Alkynes:
 Insertion and Cycloaddition Chemistry
;
_journal_issue 11
_journal_name_full Organometallics
_journal_page_first 2126
_journal_paper_doi 10.1021/om501252m
_journal_volume 34
_journal_year 2015
_chemical_formula_moiety 'C80 H92 B2 N4 Sn1'
_chemical_formula_sum 'C80 H92 B2 N4 Sn'
_chemical_formula_weight 1249.95
_chemical_name_systematic
;
Sn(C(Ph)C(Ph)(B(L)))2
;
_space_group_IT_number 14
_symmetry_cell_setting monoclinic
_symmetry_space_group_name_Hall '-P 2yn'
_symmetry_space_group_name_H-M 'P 1 21/n 1'
_atom_sites_solution_hydrogens difmap
_atom_sites_solution_primary direct
_audit_creation_date 13-01-21
_audit_creation_method CRYSTALS_ver_14.40
_cell_angle_alpha 90
_cell_angle_beta 90.0514(5)
_cell_angle_gamma 90
_cell_formula_units_Z 4
_cell_length_a 12.85130(7)
_cell_length_b 27.55630(18)
_cell_length_c 19.66140(12)
_cell_measurement_reflns_used 30187
_cell_measurement_temperature 150
_cell_measurement_theta_max 76
_cell_measurement_theta_min 3
_cell_volume 6962.77(7)
_computing_cell_refinement 'CrysAlis, (Oxford Diffraction, 2002)'
_computing_data_collection 'SuperNova, (Oxford Diffraction, 2010)'
_computing_data_reduction 'CrysAlis, (Oxford Diffraction, 2002)'
_computing_molecular_graphics 'CAMERON (Watkin et al., 1996)'
_computing_publication_material 'CRYSTALS (Betteridge et al., 2003)'
_computing_structure_refinement 'CRYSTALS (Betteridge et al., 2003)'
_computing_structure_solution 'SIR92 (Altomare et al., 1994)'
_diffrn_ambient_temperature 150
_diffrn_measured_fraction_theta_full 0.998
_diffrn_measured_fraction_theta_max 0.994
_diffrn_measurement_device Area
_diffrn_measurement_device_type 'Oxford Diffraction SuperNova'
_diffrn_measurement_method \w
_diffrn_radiation_monochromator graphite
_diffrn_radiation_type 'Cu K\a'
_diffrn_radiation_wavelength 1.54184
_diffrn_reflns_av_R_equivalents 0.041
_diffrn_reflns_limit_h_max 9
_diffrn_reflns_limit_h_min -16
_diffrn_reflns_limit_k_max 34
_diffrn_reflns_limit_k_min -34
_diffrn_reflns_limit_l_max 24
_diffrn_reflns_limit_l_min -24
_diffrn_reflns_number 76035
_diffrn_reflns_theta_full 74.977
_diffrn_reflns_theta_max 76.507
_diffrn_reflns_theta_min 3.795
_diffrn_standards_number 0
_exptl_absorpt_coefficient_mu 3.253
_exptl_absorpt_correction_T_max 0.85
_exptl_absorpt_correction_T_min 0.72
_exptl_absorpt_correction_type multi-scan
_exptl_absorpt_process_details 'CrysAlis, (Oxford Diffraction, 2002)'
_exptl_crystal_colour green
_exptl_crystal_density_diffrn 1.192
_exptl_crystal_density_method 'not measured'
_exptl_crystal_description plate
_exptl_crystal_F_000 2640
_exptl_crystal_size_max 0.100
_exptl_crystal_size_mid 0.100
_exptl_crystal_size_min 0.050
_refine_diff_density_max 1.01
_refine_diff_density_min -0.80
_refine_ls_extinction_method None
_refine_ls_goodness_of_fit_ref 1.2782
_refine_ls_hydrogen_treatment constr
_refine_ls_matrix_type full
_refine_ls_number_parameters 784
_refine_ls_number_reflns 12277
_refine_ls_number_restraints 84
_refine_ls_R_factor_all 0.0420
_refine_ls_R_factor_gt 0.0353
_refine_ls_shift/su_max 0.0022205
_refine_ls_shift/su_mean 0.0000266
_refine_ls_structure_factor_coef F
_refine_ls_weighting_details
;
 Method, part 1, Chebychev polynomial, (Watkin, 1994, Prince, 1982) 
 [weight] = 1.0/[A~0~*T~0~(x)+A~1~*T~1~(x) ... +A~n-1~]*T~n-1~(x)] 
 where A~i~ are the Chebychev coefficients listed below and x= Fcalc/Fmax 
 Method = Robust Weighting (Prince, 1982) 
 W = [weight] * [1-(deltaF/6*sigmaF)^2^]^2^ 
 A~i~ are: 
 12.7 -2.69 9.59 1.67 -0.779 
;
_refine_ls_weighting_scheme calc
_refine_ls_wR_factor_all 0.0449
_refine_ls_wR_factor_gt 0.0427
_refine_ls_wR_factor_ref 0.0421
_reflns_limit_h_max 16
_reflns_limit_h_min -16
_reflns_limit_k_max 34
_reflns_limit_k_min 0
_reflns_limit_l_max 24
_reflns_limit_l_min 0
_reflns_number_gt 12776
_reflns_number_total 14568
_reflns_threshold_expression I>2.0\s(I)
_oxford_diffrn_Wilson_B_factor 1.78
_oxford_diffrn_Wilson_scale 0.20
_oxford_refine_ls_r_factor_ref 0.0334
_oxford_refine_ls_scale 2.136(2)
_oxford_reflns_number_all 14510
_oxford_reflns_threshold_expression_ref I>3.0\s(I)
_oxford_structure_analysis_title 'ADS_324 in P2(1)/n'
_cod_data_source_file om501252m_si_002.cif
_cod_data_source_block 5
_cod_depositor_comments 'Adding full bibliography for 4085469--4085474.cif.'
_cod_original_sg_symbol_H-M 'P 1 21/n 1 '
_cod_original_formula_sum 'C80 H92 B2 N4 Sn1'
_cod_database_code 4085469

loop_
_symmetry_equiv_pos_as_xyz
x,y,z
-x,-y,-z
-x+1/2,y+1/2,-z+1/2
x+1/2,-y+1/2,z+1/2

loop_
_atom_site_label
_atom_site_type_symbol
_atom_site_fract_x
_atom_site_fract_y
_atom_site_fract_z
_atom_site_U_iso_or_equiv
_atom_site_occupancy
_atom_site_adp_type
_atom_site_refinement_flags_posn
_atom_site_refinement_flags_adp
Sn1 Sn 0.037719(10) 0.278882(4) 0.399680(6) 0.0197 1.0000 Uani . .
B1 B 0.17017(17) 0.17546(8) 0.45364(11) 0.0209 1.0000 Uani . .
B2 B -0.06474(17) 0.39793(8) 0.36276(11) 0.0206 1.0000 Uani . .
N1 N 0.10161(13) 0.18470(6) 0.51124(8) 0.0209 1.0000 Uani . .
N2 N 0.26740(13) 0.16058(6) 0.48422(8) 0.0225 1.0000 Uani . .
N3 N -0.11126(13) 0.44106(6) 0.39133(9) 0.0221 1.0000 Uani . .
N4 N 0.04618(13) 0.40724(6) 0.36585(9) 0.0236 1.0000 Uani . .
C1 C 0.15900(16) 0.17662(8) 0.57119(10) 0.0254 1.0000 Uani . .
C2 C 0.25604(16) 0.16280(8) 0.55519(10) 0.0266 1.0000 Uani . .
C3 C -0.01025(15) 0.18928(8) 0.51581(10) 0.0236 1.0000 Uani . .
C4 C -0.07227(16) 0.15101(8) 0.49122(11) 0.0273 1.0000 Uani . .
C5 C -0.18074(18) 0.15513(9) 0.49599(13) 0.0353 1.0000 Uani . .
C6 C -0.22606(18) 0.19571(11) 0.52510(14) 0.0394 1.0000 Uani . .
C7 C -0.16422(18) 0.23225(9) 0.55184(13) 0.0356 1.0000 Uani . .
C8 C -0.05547(17) 0.22945(8) 0.54871(11) 0.0275 1.0000 Uani . .
C9 C -0.02460(19) 0.10317(9) 0.46831(13) 0.0347 1.0000 Uani . .
C10 C -0.0031(2) 0.07181(9) 0.53128(17) 0.0473 1.0000 Uani . .
C11 C -0.0904(2) 0.07568(10) 0.41576(15) 0.0452 1.0000 Uani . .
C12 C 0.00730(18) 0.26638(8) 0.58959(12) 0.0302 1.0000 Uani . .
C13 C -0.0048(2) 0.25432(11) 0.66594(12) 0.0391 1.0000 Uani . .
C14 C -0.0265(2) 0.31918(9) 0.57793(14) 0.0407 1.0000 Uani . .
C15 C 0.35975(15) 0.13710(8) 0.45845(10) 0.0239 1.0000 Uani . .
C16 C 0.37041(17) 0.08666(8) 0.46781(11) 0.0276 1.0000 Uani . .
C17 C 0.4647(2) 0.06490(9) 0.44869(13) 0.0369 1.0000 Uani . .
C18 C 0.5448(2) 0.09193(10) 0.42112(16) 0.0440 1.0000 Uani . .
C19 C 0.53169(18) 0.14116(10) 0.41059(14) 0.0376 1.0000 Uani . .
C20 C 0.43951(16) 0.16441(8) 0.42847(11) 0.0274 1.0000 Uani . .
C21 C 0.28550(18) 0.05511(8) 0.49758(12) 0.0315 1.0000 Uani . .
C22 C 0.3098(2) 0.04074(9) 0.57116(13) 0.0397 1.0000 Uani . .
C23 C 0.2679(2) 0.00877(9) 0.45587(14) 0.0420 1.0000 Uani . .
C24 C 0.42966(17) 0.21876(8) 0.41760(12) 0.0296 1.0000 Uani . .
C25 C 0.4910(2) 0.23623(10) 0.35495(15) 0.0433 1.0000 Uani . .
C26 C 0.4656(2) 0.24564(11) 0.48101(16) 0.0478 1.0000 Uani . .
C27 C -0.03130(17) 0.47243(8) 0.41137(11) 0.0281 1.0000 Uani . .
C28 C 0.06140(17) 0.45287(8) 0.39579(12) 0.0290 1.0000 Uani . .
C29 C -0.21728(16) 0.45749(7) 0.39745(11) 0.0251 1.0000 Uani . .
C30 C -0.28142(18) 0.43746(8) 0.44768(12) 0.0312 1.0000 Uani . .
C31 C -0.3840(2) 0.45354(11) 0.45312(16) 0.0442 1.0000 Uani . .
C32 C -0.4208(2) 0.48918(12) 0.40947(17) 0.0504 1.0000 Uani . .
C33 C -0.3566(2) 0.50962(11) 0.36128(15) 0.0456 1.0000 Uani . .
C34 C -0.25260(19) 0.49454(8) 0.35415(12) 0.0325 1.0000 Uani . .
C35 C -0.2379(2) 0.40126(9) 0.49926(13) 0.0380 1.0000 Uani . .
C36 C -0.3198(3) 0.36842(12) 0.5318(2) 0.0645 1.0000 Uani . .
C37 C -0.1789(3) 0.42940(10) 0.55506(14) 0.0518 1.0000 Uani . .
C38 C -0.1823(3) 0.51920(9) 0.30317(14) 0.0445 1.0000 Uani . .
C39 C -0.1427(3) 0.56800(11) 0.33084(19) 0.0592 1.0000 Uani . .
C40 C -0.2367(4) 0.52867(13) 0.23439(16) 0.0710 1.0000 Uani . .
C41 C 0.13416(15) 0.38155(7) 0.33877(11) 0.0248 1.0000 Uani . .
C42 C 0.14284(16) 0.37622(8) 0.26721(11) 0.0266 1.0000 Uani . .
C43 C 0.22977(17) 0.35157(9) 0.24199(12) 0.0334 1.0000 Uani . .
C44 C 0.30516(18) 0.33325(10) 0.28491(13) 0.0382 1.0000 Uani . .
C45 C 0.29747(17) 0.34004(10) 0.35452(13) 0.0363 1.0000 Uani . .
C46 C 0.21304(16) 0.36519(8) 0.38329(11) 0.0288 1.0000 Uani . .
C47 C 0.0639(2) 0.39890(10) 0.21891(14) 0.0443 1.0000 Uani . U
C48 C 0.0857(3) 0.45253(11) 0.20969(16) 0.0539 1.0000 Uani . U
C49 C 0.0551(3) 0.37372(11) 0.15070(15) 0.0493 1.0000 Uani . U
C50 C 0.21675(18) 0.37801(9) 0.45875(12) 0.0340 1.0000 Uani . .
C51 C 0.2932(2) 0.42044(11) 0.46992(16) 0.0477 1.0000 Uani . .
C52 C 0.2494(2) 0.33599(11) 0.50529(13) 0.0424 1.0000 Uani . .
C53 C 0.08429(15) 0.21206(7) 0.34415(10) 0.0218 1.0000 Uani . .
C54 C 0.14616(15) 0.17856(7) 0.37524(10) 0.0217 1.0000 Uani . .
C55 C 0.05988(15) 0.20623(8) 0.27065(10) 0.0230 1.0000 Uani . .
C56 C 0.00461(17) 0.16527(8) 0.24847(11) 0.0281 1.0000 Uani . .
C57 C -0.0180(2) 0.15878(9) 0.17977(12) 0.0361 1.0000 Uani . .
C58 C 0.0141(2) 0.19221(10) 0.13237(12) 0.0391 1.0000 Uani . .
C59 C 0.0688(2) 0.23305(10) 0.15365(13) 0.0402 1.0000 Uani . .
C60 C 0.09073(19) 0.24020(9) 0.22216(12) 0.0318 1.0000 Uani . .
C61 C 0.20220(19) 0.14200(9) 0.33102(11) 0.0329 1.0000 Uani . U
C62 C 0.1784(2) 0.09314(9) 0.32964(13) 0.0395 1.0000 Uani . U
C63 C 0.2308(2) 0.06138(10) 0.28639(13) 0.0451 1.0000 Uani . U
C64 C 0.3104(2) 0.07829(11) 0.24520(14) 0.0460 1.0000 Uani . U
C65 C 0.3360(2) 0.12691(11) 0.24634(13) 0.0444 1.0000 Uani . U
C66 C 0.2815(2) 0.15861(10) 0.28833(12) 0.0380 1.0000 Uani . U
C67 C -0.09250(15) 0.30560(7) 0.33469(10) 0.0208 1.0000 Uani . .
C68 C -0.12428(15) 0.35273(7) 0.33259(10) 0.0204 1.0000 Uani . .
C69 C -0.15404(17) 0.26611(8) 0.30278(14) 0.0315 1.0000 Uani . U
C70 C -0.17766(18) 0.26649(9) 0.23336(15) 0.0370 1.0000 Uani . U
C71 C -0.2319(2) 0.22822(9) 0.20385(17) 0.0442 1.0000 Uani . U
C72 C -0.2632(2) 0.18893(10) 0.24486(18) 0.0470 1.0000 Uani . U
C73 C -0.23871(19) 0.18774(9) 0.31272(17) 0.0438 1.0000 Uani . U
C74 C -0.18459(18) 0.22626(8) 0.34206(16) 0.0371 1.0000 Uani . U
C75 C -0.22876(15) 0.36475(7) 0.30201(11) 0.0232 1.0000 Uani . .
C76 C -0.23879(18) 0.39248(9) 0.24315(12) 0.0330 1.0000 Uani . .
C77 C -0.3366(2) 0.40342(10) 0.21633(13) 0.0398 1.0000 Uani . .
C78 C -0.42543(19) 0.38805(9) 0.24929(15) 0.0404 1.0000 Uani . .
C79 C -0.41653(18) 0.36126(10) 0.30880(16) 0.0427 1.0000 Uani . .
C80 C -0.31896(17) 0.34879(8) 0.33425(14) 0.0338 1.0000 Uani . .
H11 H 0.1304 0.1805 0.6158 0.0298 1.0000 Uiso R .
H21 H 0.3112 0.1555 0.5869 0.0318 1.0000 Uiso R .
H51 H -0.2259 0.1294 0.4791 0.0430 1.0000 Uiso R .
H61 H -0.3008 0.1987 0.5260 0.0468 1.0000 Uiso R .
H71 H -0.1979 0.2600 0.5737 0.0425 1.0000 Uiso R .
H91 H 0.0455 0.1104 0.4474 0.0423 1.0000 Uiso R .
H101 H -0.0707 0.0652 0.5540 0.0706 1.0000 Uiso R .
H102 H 0.0432 0.0895 0.5633 0.0701 1.0000 Uiso R .
H103 H 0.0296 0.0406 0.5183 0.0712 1.0000 Uiso R .
H111 H -0.0536 0.0465 0.4009 0.0697 1.0000 Uiso R .
H112 H -0.1570 0.0650 0.4364 0.0691 1.0000 Uiso R .
H113 H -0.1075 0.0961 0.3766 0.0695 1.0000 Uiso R .
H121 H 0.0835 0.2630 0.5763 0.0370 1.0000 Uiso R .
H131 H 0.0171 0.2207 0.6760 0.0587 1.0000 Uiso R .
H132 H -0.0778 0.2588 0.6792 0.0577 1.0000 Uiso R .
H133 H 0.0376 0.2762 0.6927 0.0590 1.0000 Uiso R .
H141 H 0.0197 0.3411 0.6034 0.0613 1.0000 Uiso R .
H142 H -0.0975 0.3245 0.5942 0.0615 1.0000 Uiso R .
H143 H -0.0220 0.3283 0.5281 0.0617 1.0000 Uiso R .
H171 H 0.4736 0.0306 0.4537 0.0443 1.0000 Uiso R .
H181 H 0.6100 0.0769 0.4099 0.0525 1.0000 Uiso R .
H191 H 0.5868 0.1595 0.3896 0.0456 1.0000 Uiso R .
H211 H 0.2190 0.0743 0.4976 0.0383 1.0000 Uiso R .
H221 H 0.2536 0.0207 0.5904 0.0594 1.0000 Uiso R .
H222 H 0.3151 0.0699 0.6003 0.0598 1.0000 Uiso R .
H223 H 0.3757 0.0218 0.5732 0.0597 1.0000 Uiso R .
H231 H 0.2593 0.0167 0.4069 0.0643 1.0000 Uiso R .
H232 H 0.3257 -0.0138 0.4609 0.0640 1.0000 Uiso R .
H233 H 0.2042 -0.0072 0.4712 0.0637 1.0000 Uiso R .
H241 H 0.3543 0.2267 0.4113 0.0350 1.0000 Uiso R .
H251 H 0.4738 0.2158 0.3143 0.0691 1.0000 Uiso R .
H252 H 0.5672 0.2355 0.3636 0.0682 1.0000 Uiso R .
H253 H 0.4712 0.2699 0.3449 0.0674 1.0000 Uiso R .
H261 H 0.4595 0.2802 0.4743 0.0745 1.0000 Uiso R .
H262 H 0.5380 0.2383 0.4905 0.0750 1.0000 Uiso R .
H263 H 0.4250 0.2360 0.5223 0.0745 1.0000 Uiso R .
H271 H -0.0442 0.5032 0.4334 0.0340 1.0000 Uiso R .
H281 H 0.1292 0.4669 0.4024 0.0360 1.0000 Uiso R .
H311 H -0.4294 0.4394 0.4869 0.0538 1.0000 Uiso R .
H321 H -0.4918 0.4993 0.4140 0.0613 1.0000 Uiso R .
H331 H -0.3814 0.5347 0.3320 0.0549 1.0000 Uiso R .
H351 H -0.1871 0.3800 0.4747 0.0456 1.0000 Uiso R .
H361 H -0.3631 0.3537 0.4951 0.0978 1.0000 Uiso R .
H362 H -0.3666 0.3874 0.5611 0.0985 1.0000 Uiso R .
H363 H -0.2876 0.3426 0.5578 0.0992 1.0000 Uiso R .
H371 H -0.1499 0.4073 0.5881 0.0782 1.0000 Uiso R .
H372 H -0.2280 0.4508 0.5795 0.0789 1.0000 Uiso R .
H373 H -0.1227 0.4496 0.5343 0.0790 1.0000 Uiso R .
H381 H -0.1193 0.4977 0.2943 0.0533 1.0000 Uiso R .
H391 H -0.1053 0.5633 0.3736 0.0893 1.0000 Uiso R .
H392 H -0.2010 0.5909 0.3397 0.0888 1.0000 Uiso R .
H393 H -0.0946 0.5826 0.2979 0.0889 1.0000 Uiso R .
H401 H -0.2708 0.4990 0.2202 0.1041 1.0000 Uiso R .
H402 H -0.2881 0.5546 0.2391 0.1039 1.0000 Uiso R .
H403 H -0.1825 0.5374 0.2013 0.1040 1.0000 Uiso R .
H431 H 0.2382 0.3477 0.1927 0.0393 1.0000 Uiso R .
H441 H 0.3639 0.3158 0.2660 0.0464 1.0000 Uiso R .
H451 H 0.3511 0.3274 0.3844 0.0448 1.0000 Uiso R .
H471 H -0.0063 0.3966 0.2419 0.0397 1.0000 Uiso R .
H481 H 0.1549 0.4548 0.1870 0.1114 1.0000 Uiso R .
H482 H 0.0888 0.4689 0.2537 0.1126 1.0000 Uiso R .
H483 H 0.0348 0.4671 0.1807 0.1115 1.0000 Uiso R .
H491 H -0.0006 0.3883 0.1251 0.0853 1.0000 Uiso R .
H492 H 0.1212 0.3777 0.1255 0.0863 1.0000 Uiso R .
H493 H 0.0411 0.3393 0.1578 0.0860 1.0000 Uiso R .
H501 H 0.1447 0.3880 0.4735 0.0399 1.0000 Uiso R .
H511 H 0.2923 0.4327 0.5173 0.0731 1.0000 Uiso R .
H512 H 0.2803 0.4476 0.4380 0.0727 1.0000 Uiso R .
H513 H 0.3640 0.4089 0.4605 0.0726 1.0000 Uiso R .
H521 H 0.2403 0.3459 0.5532 0.0652 1.0000 Uiso R .
H522 H 0.3237 0.3285 0.4967 0.0646 1.0000 Uiso R .
H523 H 0.2086 0.3066 0.4966 0.0649 1.0000 Uiso R .
H561 H -0.0179 0.1417 0.2816 0.0340 1.0000 Uiso R .
H571 H -0.0562 0.1304 0.1646 0.0438 1.0000 Uiso R .
H581 H -0.0009 0.1872 0.0845 0.0485 1.0000 Uiso R .
H591 H 0.0914 0.2564 0.1215 0.0484 1.0000 Uiso R .
H601 H 0.1282 0.2690 0.2374 0.0389 1.0000 Uiso R .
H621 H 0.1237 0.0815 0.3582 0.0493 1.0000 Uiso R .
H631 H 0.2092 0.0276 0.2855 0.0627 1.0000 Uiso R .
H641 H 0.3474 0.0564 0.2154 0.0637 1.0000 Uiso R .
H651 H 0.3924 0.1390 0.2172 0.0612 1.0000 Uiso R .
H661 H 0.2985 0.1935 0.2896 0.0448 1.0000 Uiso R .
H701 H -0.1550 0.2939 0.2054 0.0405 1.0000 Uiso R .
H711 H -0.2481 0.2286 0.1553 0.0603 1.0000 Uiso R .
H721 H -0.3007 0.1630 0.2248 0.0730 1.0000 Uiso R .
H731 H -0.2597 0.1603 0.3401 0.0636 1.0000 Uiso R .
H741 H -0.1682 0.2248 0.3913 0.0457 1.0000 Uiso R .
H761 H -0.1777 0.4045 0.2198 0.0407 1.0000 Uiso R .
H771 H -0.3419 0.4219 0.1747 0.0482 1.0000 Uiso R .
H781 H -0.4932 0.3966 0.2313 0.0492 1.0000 Uiso R .
H791 H -0.4797 0.3515 0.3318 0.0517 1.0000 Uiso R .
H801 H -0.3119 0.3294 0.3756 0.0418 1.0000 Uiso R .

loop_
_atom_site_aniso_label
_atom_site_aniso_U_11
_atom_site_aniso_U_22
_atom_site_aniso_U_33
_atom_site_aniso_U_23
_atom_site_aniso_U_13
_atom_site_aniso_U_12
Sn1 0.02269(8) 0.01794(7) 0.01843(7) -0.00082(5) -0.00079(5) -0.00007(5)
B1 0.0206(10) 0.0205(10) 0.0217(10) 0.0006(8) 0.0017(8) 0.0011(8)
B2 0.0226(10) 0.0171(9) 0.0221(10) -0.0002(8) 0.0014(8) -0.0012(8)
N1 0.0199(8) 0.0235(8) 0.0193(8) 0.0005(6) 0.0010(6) 0.0018(6)
N2 0.0214(8) 0.0254(8) 0.0206(8) 0.0002(6) 0.0013(6) 0.0034(6)
N3 0.0220(8) 0.0194(8) 0.0250(8) -0.0022(6) 0.0002(6) -0.0009(6)
N4 0.0221(8) 0.0206(8) 0.0282(9) -0.0015(7) 0.0008(6) -0.0007(6)
C1 0.0268(10) 0.0293(10) 0.0202(9) -0.0001(8) 0.0000(7) 0.0028(8)
C2 0.0264(10) 0.0328(11) 0.0204(9) -0.0007(8) -0.0011(7) 0.0031(8)
C3 0.0205(9) 0.0286(10) 0.0218(9) 0.0028(8) 0.0020(7) -0.0007(7)
C4 0.0237(10) 0.0312(11) 0.0270(10) 0.0022(8) 0.0024(8) -0.0047(8)
C5 0.0264(11) 0.0421(13) 0.0373(12) -0.0002(10) 0.0025(9) -0.0079(9)
C6 0.0211(10) 0.0537(16) 0.0433(13) -0.0011(11) 0.0047(9) 0.0008(10)
C7 0.0258(11) 0.0416(13) 0.0393(13) -0.0039(10) 0.0075(9) 0.0059(9)
C8 0.0255(10) 0.0310(11) 0.0260(10) -0.0006(8) 0.0020(8) 0.0007(8)
C9 0.0327(11) 0.0291(11) 0.0425(13) -0.005(1) 0.0041(10) -0.0066(9)
C10 0.0482(15) 0.0281(12) 0.0654(18) 0.0057(12) -0.0103(13) -0.0058(11)
C11 0.0536(16) 0.0371(13) 0.0450(14) -0.0103(11) 0.0016(12) -0.0135(12)
C12 0.0296(10) 0.0323(11) 0.0286(11) -0.0067(9) 0.0051(8) 0.0015(9)
C13 0.0366(12) 0.0525(15) 0.0281(11) -0.0070(10) 0.0069(9) 0.0039(11)
C14 0.0515(15) 0.0307(12) 0.0400(13) -0.0084(10) 0.0089(11) 0.0047(10)
C15 0.0220(9) 0.0280(10) 0.0216(9) 0.0000(8) 0.0002(7) 0.0044(8)
C16 0.0271(10) 0.0272(10) 0.0284(10) 0.0017(8) 0.0022(8) 0.0042(8)
C17 0.0366(12) 0.0294(11) 0.0446(13) 0.0046(10) 0.0084(10) 0.0106(9)
C18 0.0320(12) 0.0405(14) 0.0595(16) 0.0068(12) 0.0169(11) 0.0147(10)
C19 0.0288(11) 0.0375(13) 0.0466(14) 0.0075(10) 0.0134(10) 0.0057(9)
C20 0.0264(10) 0.0290(10) 0.0266(10) 0.0008(8) 0.0022(8) 0.0049(8)
C21 0.0323(11) 0.0278(11) 0.0344(12) 0.0034(9) 0.0026(9) 0.0009(9)
C22 0.0499(14) 0.0356(13) 0.0335(12) 0.0070(10) 0.0071(10) -0.0011(11)
C23 0.0529(15) 0.0321(12) 0.0410(13) 0.0012(10) -0.0022(11) -0.0054(11)
C24 0.0274(10) 0.0284(11) 0.0328(11) 0.0008(9) 0.0023(8) 0.0015(8)
C25 0.0392(13) 0.0371(13) 0.0538(16) 0.0143(12) 0.0154(12) 0.0025(10)
C26 0.0524(16) 0.0392(14) 0.0519(16) -0.0111(12) -0.0170(13) 0.0077(12)
C27 0.0294(10) 0.0202(9) 0.0348(11) -0.0049(8) -0.0025(8) -0.0025(8)
C28 0.0270(10) 0.0233(10) 0.0367(11) -0.0050(8) -0.0014(8) -0.0046(8)
C29 0.0243(9) 0.0226(9) 0.0283(10) -0.0079(8) 0.0005(8) 0.0023(7)
C30 0.0300(11) 0.0248(10) 0.0389(12) -0.0092(9) 0.0042(9) -0.0027(8)
C31 0.0296(12) 0.0454(14) 0.0575(16) -0.0166(12) 0.0095(11) -0.0028(10)
C32 0.0309(12) 0.0562(17) 0.0642(18) -0.0254(14) -0.0033(12) 0.0127(12)
C33 0.0459(14) 0.0453(15) 0.0457(14) -0.0146(12) -0.0152(12) 0.0219(12)
C34 0.0415(12) 0.0260(10) 0.0300(11) -0.0080(9) -0.0041(9) 0.0112(9)
C35 0.0496(14) 0.0265(11) 0.0380(13) 0.0005(9) 0.0149(11) -0.0036(10)
C36 0.074(2) 0.0456(17) 0.074(2) 0.0101(16) 0.0309(18) -0.0122(16)
C37 0.083(2) 0.0372(14) 0.0353(14) 0.0025(11) -0.0032(14) -0.0003(14)
C38 0.0668(18) 0.0311(12) 0.0356(13) 0.0067(10) 0.0044(12) 0.0142(12)
C39 0.079(2) 0.0321(14) 0.066(2) 0.0147(13) -0.0027(17) -0.0023(14)
C40 0.127(4) 0.0518(19) 0.0339(14) 0.0062(13) -0.0044(18) 0.024(2)
C41 0.0190(9) 0.0247(9) 0.0307(10) -0.0022(8) 0.0034(8) -0.0038(7)
C42 0.0221(9) 0.0276(10) 0.0300(10) -0.0004(8) 0.0036(8) -0.0066(8)
C43 0.0270(10) 0.0398(12) 0.0334(11) -0.0053(9) 0.0050(9) -0.0050(9)
C44 0.0226(10) 0.0486(14) 0.0434(13) -0.0084(11) 0.0068(9) 0.0025(10)
C45 0.0201(9) 0.0485(14) 0.0404(13) -0.0044(11) -0.0012(9) 0.0049(9)
C46 0.0203(9) 0.0356(11) 0.0306(11) -0.0033(9) 0.0014(8) -0.0021(8)
C47 0.0556(11) 0.0395(10) 0.0378(10) 0.0036(8) -0.0072(8) 0.0005(8)
C48 0.0694(13) 0.0443(11) 0.0480(11) 0.0068(9) -0.0104(10) -0.0015(10)
C49 0.0596(12) 0.0467(11) 0.0416(11) -0.0019(9) -0.0117(10) 0.0045(10)
C50 0.0261(10) 0.0440(13) 0.0320(11) -0.0073(10) -0.0042(9) 0.0004(9)
C51 0.0382(13) 0.0551(17) 0.0498(15) -0.0104(13) -0.0112(11) -0.0103(12)
C52 0.0364(12) 0.0562(16) 0.0344(12) 0.0004(11) -0.0085(10) 0.0034(11)
C53 0.0231(9) 0.0208(9) 0.0216(9) -0.0013(7) 0.0009(7) 0.0001(7)
C54 0.0211(9) 0.0229(9) 0.0210(9) -0.0002(7) 0.0021(7) 0.0018(7)
C55 0.0228(9) 0.0266(10) 0.0197(9) 0.0001(7) 0.0004(7) 0.0061(7)
C56 0.0305(10) 0.0263(10) 0.0275(10) -0.0031(8) -0.0020(8) 0.0046(8)
C57 0.0407(12) 0.0364(12) 0.0311(11) -0.0090(10) -0.0078(9) 0.0066(10)
C58 0.0477(14) 0.0450(14) 0.0246(11) -0.0054(10) -0.0020(10) 0.0149(11)
C59 0.0454(14) 0.0467(14) 0.0286(11) 0.0102(10) 0.0035(10) 0.0064(11)
C60 0.0359(11) 0.0332(11) 0.0265(10) 0.0046(9) 0.0016(9) 0.0012(9)
C61 0.0418(8) 0.0336(8) 0.0232(7) 0.0006(6) 0.0024(7) 0.0132(7)
C62 0.0525(9) 0.0351(8) 0.0307(7) 0.0001(7) 0.0051(7) 0.0126(7)
C63 0.0609(9) 0.0395(8) 0.0348(8) -0.0006(7) 0.0063(7) 0.0155(8)
C64 0.0602(9) 0.0444(8) 0.0334(8) -0.0002(7) 0.0090(7) 0.0188(8)
C65 0.0540(9) 0.0465(8) 0.0326(8) 0.0004(7) 0.0106(7) 0.0162(8)
C66 0.0450(8) 0.0411(8) 0.0278(7) 0.0004(7) 0.0074(7) 0.0129(7)
C67 0.0197(8) 0.0211(9) 0.0217(9) 0.0004(7) 0.0000(7) 0.0006(7)
C68 0.0197(9) 0.0201(9) 0.0215(9) -0.0014(7) 0.0020(7) -0.0024(7)
C69 0.0211(7) 0.0205(7) 0.0531(9) -0.0102(7) 0.0004(7) 0.0033(6)
C70 0.0269(7) 0.0271(7) 0.0569(9) -0.0154(7) -0.0064(7) 0.0053(6)
C71 0.0314(7) 0.0332(8) 0.0679(10) -0.0203(8) -0.0077(7) 0.0045(7)
C72 0.0314(8) 0.0323(8) 0.0774(10) -0.0197(8) -0.0012(8) 0.0001(7)
C73 0.0291(7) 0.0277(7) 0.0747(10) -0.0125(8) 0.0078(8) -0.0016(7)
C74 0.0252(7) 0.0233(7) 0.0629(9) -0.0085(7) 0.0078(7) 0.0005(6)
C75 0.0219(9) 0.0181(9) 0.0296(10) -0.0064(7) -0.0012(8) 0.0009(7)
C76 0.0278(11) 0.0392(12) 0.0319(11) 0.0028(9) -0.0005(9) 0.0018(9)
C77 0.0359(12) 0.0474(14) 0.0361(13) 0.0024(11) -0.0088(10) 0.0050(11)
C78 0.0268(11) 0.0364(13) 0.0580(16) -0.0062(11) -0.0125(11) 0.0032(9)
C79 0.0207(10) 0.0404(13) 0.0670(18) 0.0029(12) -0.0022(11) -0.0031(9)
C80 0.0239(10) 0.0288(11) 0.0488(14) 0.0056(10) -0.0002(9) -0.0008(8)

loop_
_atom_type_symbol
_atom_type_scat_dispersion_real
_atom_type_scat_dispersion_imag
_atom_type_scat_Cromer_Mann_a1
_atom_type_scat_Cromer_Mann_b1
_atom_type_scat_Cromer_Mann_a2
_atom_type_scat_Cromer_Mann_b2
_atom_type_scat_Cromer_Mann_a3
_atom_type_scat_Cromer_Mann_b3
_atom_type_scat_Cromer_Mann_a4
_atom_type_scat_Cromer_Mann_b4
_atom_type_scat_Cromer_Mann_c
_atom_type_scat_source
C 0.0181 0.0091 2.3100 20.8439 1.0200 10.2075 1.5886 0.5687 0.8650 51.6512 0.2156 'International Tables Vol C 4.2.6.8 and 6.1.1.4'
H 0.0000 0.0000 0.4930 10.5109 0.3229 26.1257 0.1402 3.1424 0.0408 57.7998 0.0030 'International Tables Vol C 4.2.6.8 and 6.1.1.4'
B 0.0090 0.0039 2.0545 23.2185 1.3326 1.0210 1.0979 60.3498 0.7068 0.1403 -0.1932 'International Tables Vol C 4.2.6.8 and 6.1.1.4'
N 0.0311 0.0180 12.2126 0.0057 3.1322 9.8933 2.0125 28.9975 1.1663 0.5826 -11.5290 'International Tables Vol C 4.2.6.8 and 6.1.1.4'
Sn 0.0259 5.4591 19.1889 5.8303 19.1005 0.5031 4.4585 26.8909 2.4663 83.9572 4.7821 'International Tables Vol C 4.2.6.8 and 6.1.1.4'

loop_
_geom_angle_atom_site_label_1
_geom_angle_atom_site_label_2
_geom_angle_atom_site_label_3
_geom_angle
_geom_angle_publ_flag
C53 Sn1 C67 101.20(7) yes
N1 B1 N2 104.43(17) yes
N1 B1 C54 129.28(18) yes
N2 B1 C54 126.25(17) yes
N3 B2 N4 104.21(16) yes
N3 B2 C68 126.53(18) yes
N4 B2 C68 129.21(18) yes
B1 N1 C1 107.84(16) yes
B1 N1 C3 131.68(17) yes
C1 N1 C3 118.82(16) yes
B1 N2 C2 108.07(16) yes
B1 N2 C15 133.76(17) yes
C2 N2 C15 117.03(16) yes
B2 N3 C27 108.29(16) yes
B2 N3 C29 133.07(17) yes
C27 N3 C29 118.46(17) yes
B2 N4 C28 108.25(17) yes
B2 N4 C41 132.18(17) yes
C28 N4 C41 119.21(17) yes
N1 C1 C2 109.57(18) yes
N1 C1 H11 123.3 no
C2 C1 H11 127.2 no
N2 C2 C1 110.05(18) yes
N2 C2 H21 123.7 no
C1 C2 H21 126.2 no
N1 C3 C4 118.43(18) yes
N1 C3 C8 120.52(18) yes
C4 C3 C8 120.88(19) yes
C3 C4 C5 118.6(2) yes
C3 C4 C9 121.52(19) yes
C5 C4 C9 119.4(2) yes
C4 C5 C6 120.8(2) yes
C4 C5 H51 120.7 no
C6 C5 H51 118.5 no
C5 C6 C7 120.1(2) yes
C5 C6 H61 119.7 no
C7 C6 H61 120.1 no
C6 C7 C8 121.0(2) yes
C6 C7 H71 118.7 no
C8 C7 H71 120.3 no
C3 C8 C7 118.4(2) yes
C3 C8 C12 123.22(19) yes
C7 C8 C12 117.8(2) yes
C4 C9 C10 108.7(2) yes
C4 C9 C11 113.9(2) yes
C10 C9 C11 111.4(2) yes
C4 C9 H91 108.0 no
C10 C9 H91 106.2 no
C11 C9 H91 108.3 no
C9 C10 H101 108.0 no
C9 C10 H102 110.0 no
H101 C10 H102 109.2 no
C9 C10 H103 110.9 no
H101 C10 H103 109.0 no
H102 C10 H103 109.7 no
C9 C11 H111 109.9 no
C9 C11 H112 110.3 no
H111 C11 H112 107.2 no
C9 C11 H113 111.6 no
H111 C11 H113 110.3 no
H112 C11 H113 107.5 no
C8 C12 C13 108.33(19) yes
C8 C12 C14 113.8(2) yes
C13 C12 C14 108.7(2) yes
C8 C12 H121 108.2 no
C13 C12 H121 109.1 no
C14 C12 H121 108.6 no
C12 C13 H131 111.6 no
C12 C13 H132 109.1 no
H131 C13 H132 109.7 no
C12 C13 H133 109.8 no
H131 C13 H133 108.3 no
H132 C13 H133 108.4 no
C12 C14 H141 109.7 no
C12 C14 H142 111.0 no
H141 C14 H142 107.6 no
C12 C14 H143 111.3 no
H141 C14 H143 107.8 no
H142 C14 H143 109.4 no
N2 C15 C16 118.44(18) yes
N2 C15 C20 120.56(18) yes
C16 C15 C20 120.89(19) yes
C15 C16 C17 118.1(2) yes
C15 C16 C21 123.18(19) yes
C17 C16 C21 118.7(2) yes
C16 C17 C18 121.2(2) yes
C16 C17 H171 119.9 no
C18 C17 H171 118.9 no
C17 C18 C19 119.8(2) yes
C17 C18 H181 120.5 no
C19 C18 H181 119.7 no
C18 C19 C20 121.2(2) yes
C18 C19 H191 119.3 no
C20 C19 H191 119.5 no
C15 C20 C19 118.8(2) yes
C15 C20 C24 121.85(19) yes
C19 C20 C24 119.3(2) yes
C16 C21 C22 111.5(2) yes
C16 C21 C23 112.2(2) yes
C22 C21 C23 108.6(2) yes
C16 C21 H211 108.1 no
C22 C21 H211 108.0 no
C23 C21 H211 108.2 no
C21 C22 H221 111.0 no
C21 C22 H222 110.5 no
H221 C22 H222 106.3 no
C21 C22 H223 110.2 no
H221 C22 H223 108.4 no
H222 C22 H223 110.2 no
C21 C23 H231 110.6 no
C21 C23 H232 111.4 no
H231 C23 H232 108.8 no
C21 C23 H233 109.5 no
H231 C23 H233 107.8 no
H232 C23 H233 108.7 no
C20 C24 C25 112.23(19) yes
C20 C24 C26 109.9(2) yes
C25 C24 C26 110.3(2) yes
C20 C24 H241 108.3 no
C25 C24 H241 109.2 no
C26 C24 H241 106.8 no
C24 C25 H251 110.5 no
C24 C25 H252 111.2 no
H251 C25 H252 110.0 no
C24 C25 H253 108.9 no
H251 C25 H253 108.2 no
H252 C25 H253 108.0 no
C24 C26 H261 110.1 no
C24 C26 H262 110.3 no
H261 C26 H262 108.1 no
C24 C26 H263 112.1 no
H261 C26 H263 109.3 no
H262 C26 H263 106.9 no
N3 C27 C28 109.82(18) yes
N3 C27 H271 122.9 no
C28 C27 H271 127.3 no
N4 C28 C27 109.41(18) yes
N4 C28 H281 122.9 no
C27 C28 H281 127.7 no
N3 C29 C30 119.48(19) yes
N3 C29 C34 118.9(2) yes
C30 C29 C34 121.6(2) yes
C29 C30 C31 119.1(2) yes
C29 C30 C35 120.7(2) yes
C31 C30 C35 120.1(2) yes
C30 C31 C32 120.0(3) yes
C30 C31 H311 119.7 no
C32 C31 H311 120.4 no
C31 C32 C33 120.7(2) yes
C31 C32 H321 118.2 no
C33 C32 H321 121.1 no
C32 C33 C34 121.2(3) yes
C32 C33 H331 120.8 no
C34 C33 H331 118.1 no
C33 C34 C29 117.4(2) yes
C33 C34 C38 120.1(2) yes
C29 C34 C38 122.4(2) yes
C30 C35 C36 114.4(3) yes
C30 C35 C37 108.9(2) yes
C36 C35 C37 109.8(3) yes
C30 C35 H351 107.4 no
C36 C35 H351 107.7 no
C37 C35 H351 108.5 no
C35 C36 H361 108.9 no
C35 C36 H362 110.7 no
H361 C36 H362 107.4 no
C35 C36 H363 111.2 no
H361 C36 H363 108.7 no
H362 C36 H363 109.9 no
C35 C37 H371 110.6 no
C35 C37 H372 109.5 no
H371 C37 H372 107.1 no
C35 C37 H373 110.2 no
H371 C37 H373 110.4 no
H372 C37 H373 109.1 no
C34 C38 C39 110.9(2) yes
C34 C38 C40 112.8(3) yes
C39 C38 C40 108.2(2) yes
C34 C38 H381 109.2 no
C39 C38 H381 107.8 no
C40 C38 H381 107.9 no
C38 C39 H391 110.5 no
C38 C39 H392 111.5 no
H391 C39 H392 107.7 no
C38 C39 H393 109.5 no
H391 C39 H393 108.3 no
H392 C39 H393 109.3 no
C38 C40 H401 108.2 no
C38 C40 H402 110.2 no
H401 C40 H402 109.8 no
C38 C40 H403 107.5 no
H401 C40 H403 109.7 no
H402 C40 H403 111.3 no
N4 C41 C42 118.75(19) yes
N4 C41 C46 119.48(19) yes
C42 C41 C46 121.63(19) yes
C41 C42 C43 117.7(2) yes
C41 C42 C47 121.5(2) yes
C43 C42 C47 120.7(2) yes
C42 C43 C44 121.4(2) yes
C42 C43 H431 119.5 no
C44 C43 H431 119.1 no
C43 C44 C45 120.3(2) yes
C43 C44 H441 119.6 no
C45 C44 H441 120.1 no
C44 C45 C46 121.3(2) yes
C44 C45 H451 119.9 no
C46 C45 H451 118.8 no
C41 C46 C45 117.5(2) yes
C41 C46 C50 123.39(19) yes
C45 C46 C50 118.8(2) yes
C42 C47 C48 110.6(2) yes
C42 C47 C49 114.4(2) yes
C48 C47 C49 110.8(2) yes
C42 C47 H471 106.8 no
C48 C47 H471 106.4 no
C49 C47 H471 107.6 no
C47 C48 H481 106.3 no
C47 C48 H482 110.5 no
H481 C48 H482 109.4 no
C47 C48 H483 110.7 no
H481 C48 H483 108.5 no
H482 C48 H483 111.3 no
C47 C49 H491 109.0 no
C47 C49 H492 109.2 no
H491 C49 H492 109.3 no
C47 C49 H493 109.4 no
H491 C49 H493 110.1 no
H492 C49 H493 109.8 no
C46 C50 C51 109.5(2) yes
C46 C50 C52 114.4(2) yes
C51 C50 C52 108.3(2) yes
C46 C50 H501 108.3 no
C51 C50 H501 109.7 no
C52 C50 H501 106.6 no
C50 C51 H511 112.6 no
C50 C51 H512 112.1 no
H511 C51 H512 109.6 no
C50 C51 H513 108.5 no
H511 C51 H513 107.4 no
H512 C51 H513 106.3 no
C50 C52 H521 109.2 no
C50 C52 H522 108.6 no
H521 C52 H522 109.6 no
C50 C52 H523 112.0 no
H521 C52 H523 109.2 no
H522 C52 H523 108.2 no
Sn1 C53 C54 119.86(14) yes
Sn1 C53 C55 120.66(14) yes
C54 C53 C55 119.03(18) yes
B1 C54 C53 126.15(18) yes
B1 C54 C61 115.69(17) yes
C53 C54 C61 118.09(18) yes
C53 C55 C56 119.69(19) yes
C53 C55 C60 122.2(2) yes
C56 C55 C60 118.2(2) yes
C55 C56 C57 120.7(2) yes
C55 C56 H561 118.9 no
C57 C56 H561 120.5 no
C56 C57 C58 120.6(2) yes
C56 C57 H571 120.5 no
C58 C57 H571 118.9 no
C57 C58 C59 119.3(2) yes
C57 C58 H581 120.2 no
C59 C58 H581 120.4 no
C58 C59 C60 120.5(2) yes
C58 C59 H591 120.2 no
C60 C59 H591 119.2 no
C55 C60 C59 120.7(2) yes
C55 C60 H601 118.5 no
C59 C60 H601 120.8 no
C54 C61 C62 123.7(2) yes
C54 C61 C66 118.3(2) yes
C62 C61 C66 118.0(2) yes
C61 C62 C63 121.1(3) yes
C61 C62 H621 118.6 no
C63 C62 H621 120.2 no
C62 C63 C64 120.2(3) yes
C62 C63 H631 118.3 no
C64 C63 H631 121.5 no
C63 C64 C65 119.5(2) yes
C63 C64 H641 120.6 no
C65 C64 H641 119.9 no
C64 C65 C66 119.9(3) yes
C64 C65 H651 119.8 no
C66 C65 H651 120.3 no
C61 C66 C65 121.2(3) yes
C61 C66 H661 117.8 no
C65 C66 H661 121.0 no
Sn1 C67 C68 123.85(14) yes
Sn1 C67 C69 113.55(14) yes
C68 C67 C69 121.79(18) yes
B2 C68 C67 126.60(18) yes
B2 C68 C75 114.09(16) yes
C67 C68 C75 119.24(17) yes
C67 C69 C70 121.5(2) yes
C67 C69 C74 119.5(2) yes
C70 C69 C74 119.0(2) yes
C69 C70 C71 120.7(3) yes
C69 C70 H701 119.3 no
C71 C70 H701 120.0 no
C70 C71 C72 119.2(3) yes
C70 C71 H711 120.4 no
C72 C71 H711 120.5 no
C71 C72 C73 120.6(2) yes
C71 C72 H721 119.1 no
C73 C72 H721 120.3 no
C72 C73 C74 119.9(3) yes
C72 C73 H731 119.8 no
C74 C73 H731 120.3 no
C69 C74 C73 120.6(3) yes
C69 C74 H741 120.8 no
C73 C74 H741 118.6 no
C68 C75 C76 122.25(19) yes
C68 C75 C80 119.37(19) yes
C76 C75 C80 118.4(2) yes
C75 C76 C77 121.0(2) yes
C75 C76 H761 120.4 no
C77 C76 H761 118.5 no
C76 C77 C78 120.1(2) yes
C76 C77 H771 119.8 no
C78 C77 H771 120.1 no
C77 C78 C79 119.4(2) yes
C77 C78 H781 119.8 no
C79 C78 H781 120.7 no
C78 C79 C80 120.5(2) yes
C78 C79 H791 118.2 no
C80 C79 H791 121.3 no
C75 C80 C79 120.5(2) yes
C75 C80 H801 118.3 no
C79 C80 H801 121.1 no

loop_
_geom_bond_atom_site_label_1
_geom_bond_atom_site_label_2
_geom_bond_distance
_geom_bond_publ_flag
Sn1 C53 2.2232(19) yes
Sn1 C67 2.2298(19) yes
B1 N1 1.458(3) yes
B1 N2 1.446(3) yes
B1 C54 1.574(3) yes
B2 N3 1.444(3) yes
B2 N4 1.450(3) yes
B2 C68 1.577(3) yes
N1 C1 1.408(3) yes
N1 C3 1.446(2) yes
N2 C2 1.404(3) yes
N2 C15 1.444(2) yes
N3 C27 1.399(3) yes
N3 C29 1.441(3) yes
N4 C28 1.402(3) yes
N4 C41 1.437(3) yes
C1 C2 1.342(3) yes
C1 H11 0.957 no
C2 H21 0.965 no
C3 C4 1.407(3) yes
C3 C8 1.408(3) yes
C4 C5 1.402(3) yes
C4 C9 1.522(3) yes
C5 C6 1.385(4) yes
C5 H51 0.973 no
C6 C7 1.386(4) yes
C6 H61 0.965 no
C7 C8 1.401(3) yes
C7 H71 0.977 no
C8 C12 1.527(3) yes
C9 C10 1.535(4) yes
C9 C11 1.535(3) yes
C9 H91 1.010 no
C10 H101 0.994 no
C10 H102 0.993 no
C10 H103 0.992 no
C11 H111 0.977 no
C11 H112 0.991 no
C11 H113 0.979 no
C12 C13 1.545(3) yes
C12 C14 1.536(3) yes
C12 H121 1.018 no
C13 H131 0.988 no
C13 H132 0.982 no
C13 H133 0.968 no
C14 H141 0.984 no
C14 H142 0.978 no
C14 H143 1.013 no
C15 C16 1.409(3) yes
C15 C20 1.402(3) yes
C16 C17 1.404(3) yes
C16 C21 1.513(3) yes
C17 C18 1.382(4) yes
C17 H171 0.958 no
C18 C19 1.383(4) yes
C18 H181 0.960 no
C19 C20 1.392(3) yes
C19 H191 0.963 no
C20 C24 1.518(3) yes
C21 C22 1.532(3) yes
C21 C23 1.534(3) yes
C21 H211 1.005 no
C22 H221 0.985 no
C22 H222 0.990 no
C22 H223 0.995 no
C23 H231 0.994 no
C23 H232 0.975 no
C23 H233 0.977 no
C24 C25 1.540(3) yes
C24 C26 1.522(3) yes
C24 H241 1.001 no
C25 H251 1.001 no
C25 H252 0.994 no
C25 H253 0.982 no
C26 H261 0.965 no
C26 H262 0.970 no
C26 H263 1.001 no
C27 C28 1.343(3) yes
C27 H271 0.966 no
C28 H281 0.961 no
C29 C30 1.400(3) yes
C29 C34 1.404(3) yes
C30 C31 1.395(3) yes
C30 C35 1.528(4) yes
C31 C32 1.387(5) yes
C31 H311 0.967 no
C32 C33 1.377(5) yes
C32 H321 0.958 no
C33 C34 1.407(4) yes
C33 H331 0.955 no
C34 C38 1.511(4) yes
C35 C36 1.528(4) yes
C35 C37 1.542(4) yes
C35 H351 1.002 no
C36 H361 0.996 no
C36 H362 0.984 no
C36 H363 0.970 no
C37 H371 0.965 no
C37 H372 0.989 no
C37 H373 1.000 no
C38 C39 1.537(4) yes
C38 C40 1.544(4) yes
C38 H381 1.019 no
C39 H391 0.977 no
C39 H392 0.994 no
C39 H393 0.981 no
C40 H401 0.969 no
C40 H402 0.976 no
C40 H403 0.983 no
C41 C42 1.419(3) yes
C41 C46 1.413(3) yes
C42 C43 1.399(3) yes
C42 C47 1.523(3) yes
C43 C44 1.380(4) yes
C43 H431 0.981 no
C44 C45 1.385(4) yes
C44 H441 0.969 no
C45 C46 1.407(3) yes
C45 H451 0.970 no
C46 C50 1.526(3) yes
C47 C48 1.515(4) yes
C47 C49 1.514(4) yes
C47 H471 1.012 no
C48 H481 0.997 no
C48 H482 0.977 no
C48 H483 0.956 no
C49 H491 0.963 no
C49 H492 0.990 no
C49 H493 0.975 no
C50 C51 1.543(4) yes
C50 C52 1.534(4) yes
C50 H501 1.009 no
C51 H511 0.991 no
C51 H512 0.990 no
C51 H513 0.981 no
C52 H521 0.987 no
C52 H522 0.992 no
C52 H523 0.981 no
C53 C54 1.363(3) yes
C53 C55 1.487(3) yes
C54 C61 1.514(3) yes
C55 C56 1.403(3) yes
C55 C60 1.394(3) yes
C56 C57 1.393(3) yes
C56 H561 0.964 no
C57 C58 1.374(4) yes
C57 H571 0.971 no
C58 C59 1.391(4) yes
C58 H581 0.970 no
C59 C60 1.390(3) yes
C59 H591 0.948 no
C60 H601 0.976 no
C61 C62 1.381(4) yes
C61 C66 1.397(4) yes
C62 C63 1.394(3) yes
C62 H621 0.955 no
C63 C64 1.386(4) yes
C63 H631 0.972 no
C64 C65 1.380(4) yes
C64 H641 0.965 no
C65 C66 1.392(3) yes
C65 H651 0.983 no
C66 H661 0.987 no
C67 C68 1.362(3) yes
C67 C69 1.484(3) yes
C68 C75 1.507(3) yes
C69 C70 1.398(4) yes
C69 C74 1.399(4) yes
C70 C71 1.390(3) yes
C70 H701 0.978 no
C71 C72 1.409(5) yes
C71 H711 0.976 no
C72 C73 1.371(5) yes
C72 H721 0.948 no
C73 C74 1.394(3) yes
C73 H731 0.967 no
C74 H741 0.992 no
C75 C76 1.393(3) yes
C75 C80 1.393(3) yes
C76 C77 1.395(3) yes
C76 H761 0.968 no
C77 C78 1.380(4) yes
C77 H771 0.966 no
C78 C79 1.388(4) yes
C78 H781 0.969 no
C79 C80 1.393(3) yes
C79 H791 0.967 no
C80 H801 0.976 no
